data_4101321
loop_
_publ_author_name
'Christensen, Christian A'
'Batsanov, Andrei S'
'Bryce, Martin R'

_publ_section_title
;
 Extreme conformational constraints in pi-extended tetrathiafulvalenes:
 unusual topologies and redox behavior of doubly and triply bridged
 cyclophanes.
;
_journal_issue 32
_journal_name_full 'Journal of the American Chemical Society'
_journal_page_first 10484
_journal_page_last 10490
_journal_paper_doi 10.1021/ja062358m
_journal_volume 128
_journal_year 2006
_chemical_formula_moiety 'C28 H24 S8'
_chemical_formula_sum 'C28 H24 S8'
_chemical_formula_weight 616.95
_chemical_name_systematic
;cis,cis-(4',4")(5',5")-bis(tetramethylenedithio)-
{9,10-bis(1',3'-dithiol-2'-ylidene)anthracene} 
;
_space_group_IT_number 14
_symmetry_cell_setting monoclinic
_symmetry_space_group_name_Hall '-P 2yn'
_symmetry_space_group_name_H-M 'P 1 21/n 1'
_atom_sites_solution_hydrogens geom
_atom_sites_solution_primary direct
_atom_sites_solution_secondary difmap
_audit_creation_method SHELXL-97
_cell_angle_alpha 90.00
_cell_angle_beta 93.89(1)
_cell_angle_gamma 90.00
_cell_formula_units_Z 4
_cell_length_a 9.1056(7)
_cell_length_b 19.1969(16)
_cell_length_c 16.1399(11)
_cell_measurement_reflns_used 842
_cell_measurement_temperature 120(2)
_cell_measurement_theta_max 23.35
_cell_measurement_theta_min 11.88
_cell_volume 2814.7(4)
_computing_cell_refinement 'SMART version 5.054 (Bruker, 1998)'
_computing_data_collection 'SMART version 5.054 (Bruker, 1998)'
_computing_data_reduction 'SAINT version 6.02A (Bruker, 2001)'
_computing_molecular_graphics 'SHELXTL version 6.12 (Bruker, 2001)'
_computing_publication_material 'SHELXTL version 6.12 (Bruker, 2001)'
_computing_structure_refinement 'SHELXTL version 6.12 (Bruker, 2001)'
_computing_structure_solution 'SHELXTL version 6.12 (Bruker, 2001)'
_diffrn_ambient_temperature 120(2)
_diffrn_detector_area_resol_mean 8
_diffrn_measured_fraction_theta_full 1.000
_diffrn_measured_fraction_theta_max 0.911
_diffrn_measurement_device_type 'Siemens SMART 1K CCD area detector'
_diffrn_measurement_method '\w scans'
_diffrn_radiation_monochromator graphite
_diffrn_radiation_source 'fine-focus sealed tube'
_diffrn_radiation_type MoK\a
_diffrn_radiation_wavelength 0.71073
_diffrn_reflns_av_R_equivalents 0.0538
_diffrn_reflns_av_sigmaI/netI 0.0324
_diffrn_reflns_limit_h_max 11
_diffrn_reflns_limit_h_min -11
_diffrn_reflns_limit_k_max 23
_diffrn_reflns_limit_k_min -23
_diffrn_reflns_limit_l_max 19
_diffrn_reflns_limit_l_min -20
_diffrn_reflns_number 23904
_diffrn_reflns_theta_full 25.00
_diffrn_reflns_theta_max 27.07
_diffrn_reflns_theta_min 1.65
_diffrn_standards_number 0
_exptl_absorpt_coefficient_mu 0.653
_exptl_absorpt_correction_T_max 0.9558
_exptl_absorpt_correction_T_min 0.7554
_exptl_absorpt_correction_type integration
_exptl_absorpt_process_details 'XPREP SHELXTL (Bruker,1997), R(int)=0.069 before correction'
_exptl_crystal_colour yellow
_exptl_crystal_density_diffrn 1.456
_exptl_crystal_density_method 'not measured'
_exptl_crystal_description needle
_exptl_crystal_F_000 1280
_exptl_crystal_size_max 0.77
_exptl_crystal_size_mid 0.20
_exptl_crystal_size_min 0.07
_refine_diff_density_max 0.467
_refine_diff_density_min -0.297
_refine_diff_density_rms 0.076
_refine_ls_extinction_method none
_refine_ls_goodness_of_fit_ref 1.115
_refine_ls_hydrogen_treatment constr
_refine_ls_matrix_type full
_refine_ls_number_parameters 325
_refine_ls_number_reflns 5642
_refine_ls_number_restraints 0
_refine_ls_restrained_S_all 1.115
_refine_ls_R_factor_all 0.0498
_refine_ls_R_factor_gt 0.0428
_refine_ls_shift/su_max 0.001
_refine_ls_shift/su_mean 0.000
_refine_ls_structure_factor_coef Fsqd
_refine_ls_weighting_details 'calc w=1/[\s^2^(Fo^2^)+(0.0382P)^2^+3.8615P] where P=(Fo^2^+2Fc^2^)/3'
_refine_ls_weighting_scheme calc
_refine_ls_wR_factor_gt 0.0973
_refine_ls_wR_factor_ref 0.1009
_reflns_number_gt 4967
_reflns_number_total 5642
_reflns_threshold_expression I>2\s(I)
_cod_data_source_file ja062358msi20060406_091335.cif
_cod_data_source_block (16)
_cod_depositor_comments
;
The following automatic conversions were performed:
'_symmetry_cell_setting' value 'Monoclinic' changed to 'monoclinic'
according to '/home/saulius/struct/CIF-dictionaries/cif_core.dic'
dictionary named 'cif_core.dic' version 2.4.1 from 2010-06-29.

Automatic conversion script
Id: cif_fix_enum 1527 2010-12-29 10:47:43Z saulius 
;
_cod_original_sg_symbol_H-M P2(1)/n
_cod_database_code 4101321

loop_
_symmetry_equiv_pos_as_xyz
'x, y, z'
'-x+1/2, y+1/2, -z+1/2'
'-x, -y, -z'
'x-1/2, -y-1/2, z-1/2'

loop_
_atom_site_label
_atom_site_type_symbol
_atom_site_fract_x
_atom_site_fract_y
_atom_site_fract_z
_atom_site_U_iso_or_equiv
_atom_site_adp_type
_atom_site_occupancy
_atom_site_symmetry_multiplicity
_atom_site_calc_flag
_atom_site_refinement_flags
S1 S 0.33510(7) 0.26951(3) 0.59407(4) 0.02143(15) Uani 1 1 d .
S2 S 0.63557(7) 0.22586(3) 0.56483(4) 0.02282(15) Uani 1 1 d .
S3 S 0.20898(7) 0.12459(4) 0.55699(4) 0.02512(15) Uani 1 1 d .
S4 S 0.54069(8) 0.07913(3) 0.51644(4) 0.02684(16) Uani 1 1 d .
S5 S 0.41427(7) 0.23744(3) 0.92714(4) 0.02438(15) Uani 1 1 d .
S6 S 0.69177(7) 0.17283(3) 0.88731(4) 0.02185(15) Uani 1 1 d .
S7 S 0.25397(7) 0.09876(4) 0.93479(4) 0.02571(16) Uani 1 1 d .
S8 S 0.56477(8) 0.02619(3) 0.88634(4) 0.02627(16) Uani 1 1 d .
C1 C 0.3766(3) 0.41728(13) 0.69516(17) 0.0236(5) Uani 1 1 d .
H1 H 0.3624 0.4240 0.6369 0.028 Uiso 1 1 d R
C2 C 0.2890(3) 0.45328(14) 0.74896(18) 0.0248(6) Uani 1 1 d .
H2 H 0.2150 0.4843 0.7269 0.030 Uiso 1 1 d R
C3 C 0.3096(3) 0.44393(14) 0.83394(18) 0.0266(6) Uani 1 1 d .
H3 H 0.2504 0.4689 0.8700 0.032 Uiso 1 1 d R
C4 C 0.4174(3) 0.39777(14) 0.86702(17) 0.0239(5) Uani 1 1 d .
H4 H 0.4310 0.3913 0.9254 0.029 Uiso 1 1 d R
C5 C 0.8965(3) 0.30857(14) 0.83417(18) 0.0247(6) Uani 1 1 d .
H5 H 0.9098 0.2995 0.8921 0.030 Uiso 1 1 d R
C6 C 1.0184(3) 0.31680(14) 0.78732(19) 0.0284(6) Uani 1 1 d .
H6 H 1.1148 0.3142 0.8137 0.034 Uiso 1 1 d R
C7 C 1.0000(3) 0.32870(14) 0.70259(19) 0.0280(6) Uani 1 1 d .
H7 H 1.0838 0.3341 0.6712 0.034 Uiso 1 1 d R
C8 C 0.8590(3) 0.33275(13) 0.66306(17) 0.0244(6) Uani 1 1 d .
H8 H 0.8467 0.3400 0.6048 0.029 Uiso 1 1 d R
C9 C 0.5804(3) 0.32910(13) 0.67634(15) 0.0190(5) Uani 1 1 d .
C10 C 0.6171(3) 0.30738(13) 0.83949(15) 0.0191(5) Uani 1 1 d .
C11 C 0.7550(3) 0.31367(12) 0.79588(16) 0.0200(5) Uani 1 1 d .
C12 C 0.7365(3) 0.32617(12) 0.70945(16) 0.0197(5) Uani 1 1 d .
C13 C 0.4846(3) 0.37158(13) 0.72749(16) 0.0205(5) Uani 1 1 d .
C14 C 0.5051(3) 0.36114(13) 0.81402(16) 0.0209(5) Uani 1 1 d .
C15 C 0.5254(3) 0.28433(13) 0.61790(15) 0.0190(5) Uani 1 1 d .
C16 C 0.3609(3) 0.17989(13) 0.57184(15) 0.0200(5) Uani 1 1 d .
C17 C 0.4992(3) 0.16060(13) 0.55765(15) 0.0214(5) Uani 1 1 d .
C18 C 0.5828(3) 0.24925(13) 0.88105(15) 0.0198(5) Uani 1 1 d .
C19 C 0.4110(3) 0.14611(14) 0.91170(16) 0.0222(5) Uani 1 1 d .
C20 C 0.5392(3) 0.11655(13) 0.89314(15) 0.0204(5) Uani 1 1 d .
C21 C 0.0972(3) 0.14288(15) 0.64389(17) 0.0260(6) Uani 1 1 d .
H211 H 0.0501 0.1889 0.6340 0.034 Uiso 1 1 d R
H212 H 0.0175 0.1078 0.6431 0.034 Uiso 1 1 d R
C22 C 0.1743(3) 0.14360(14) 0.73131(16) 0.0229(5) Uani 1 1 d .
H221 H 0.2223 0.1893 0.7423 0.030 Uiso 1 1 d R
H222 H 0.2509 0.1070 0.7361 0.030 Uiso 1 1 d R
C23 C 0.0581(3) 0.13030(14) 0.79451(17) 0.0252(6) Uani 1 1 d .
H231 H -0.0316 0.1570 0.7767 0.033 Uiso 1 1 d R
H232 H 0.0318 0.0803 0.7923 0.033 Uiso 1 1 d R
C24 C 0.1024(3) 0.14917(15) 0.88428(17) 0.0272(6) Uani 1 1 d .
H241 H 0.0151 0.1436 0.9170 0.035 Uiso 1 1 d R
H242 H 0.1301 0.1990 0.8864 0.035 Uiso 1 1 d R
C25 C 0.7196(3) 0.05687(15) 0.56846(17) 0.0274(6) Uani 1 1 d .
H251 H 0.7759 0.0297 0.5292 0.036 Uiso 1 1 d R
H252 H 0.7744 0.1006 0.5806 0.036 Uiso 1 1 d R
C26 C 0.7162(3) 0.01567(14) 0.64867(18) 0.0280(6) Uani 1 1 d .
H261 H 0.8189 0.0066 0.6701 0.036 Uiso 1 1 d R
H262 H 0.6695 -0.0300 0.6357 0.036 Uiso 1 1 d R
C27 C 0.6348(3) 0.05015(14) 0.71783(17) 0.0264(6) Uani 1 1 d .
H271 H 0.5273 0.0437 0.7070 0.034 Uiso 1 1 d R
H272 H 0.6557 0.1008 0.7192 0.034 Uiso 1 1 d R
C28 C 0.6855(3) 0.01724(14) 0.80134(17) 0.0263(6) Uani 1 1 d .
H281 H 0.7821 0.0377 0.8196 0.034 Uiso 1 1 d R
H282 H 0.7013 -0.0331 0.7920 0.034 Uiso 1 1 d R

loop_
_atom_site_aniso_label
_atom_site_aniso_U_11
_atom_site_aniso_U_22
_atom_site_aniso_U_33
_atom_site_aniso_U_23
_atom_site_aniso_U_13
_atom_site_aniso_U_12
S1 0.0186(3) 0.0194(3) 0.0260(3) -0.0011(2) -0.0009(2) 0.0007(2)
S2 0.0217(3) 0.0209(3) 0.0266(3) -0.0061(2) 0.0072(2) -0.0025(3)
S3 0.0232(3) 0.0255(3) 0.0262(3) -0.0051(3) -0.0016(3) -0.0066(3)
S4 0.0277(4) 0.0223(3) 0.0300(4) -0.0102(3) -0.0018(3) 0.0017(3)
S5 0.0226(3) 0.0217(3) 0.0299(3) -0.0010(3) 0.0098(3) 0.0019(3)
S6 0.0158(3) 0.0206(3) 0.0289(3) -0.0005(2) -0.0004(2) 0.0012(2)
S7 0.0204(3) 0.0265(3) 0.0306(3) 0.0078(3) 0.0046(3) -0.0006(3)
S8 0.0256(3) 0.0191(3) 0.0347(4) 0.0054(3) 0.0070(3) 0.0022(3)
C1 0.0218(13) 0.0178(12) 0.0311(14) -0.0003(10) 0.0021(10) -0.0007(10)
C2 0.0180(13) 0.0162(12) 0.0401(15) -0.0006(11) 0.0028(11) 0.0023(10)
C3 0.0199(13) 0.0199(13) 0.0411(16) -0.0077(11) 0.0098(11) 0.0023(10)
C4 0.0228(13) 0.0219(13) 0.0274(13) -0.0063(10) 0.0040(10) -0.0007(11)
C5 0.0217(13) 0.0201(13) 0.0318(14) -0.0039(11) -0.0012(11) -0.0006(10)
C6 0.0158(13) 0.0207(13) 0.0479(17) -0.0042(12) -0.0025(12) -0.0020(10)
C7 0.0187(13) 0.0185(13) 0.0479(17) -0.0042(12) 0.0116(12) -0.0023(10)
C8 0.0246(14) 0.0171(12) 0.0320(14) -0.0029(10) 0.0071(11) 0.0005(10)
C9 0.0204(13) 0.0147(11) 0.0221(12) 0.0005(9) 0.0037(10) -0.0002(10)
C10 0.0163(12) 0.0184(12) 0.0226(12) -0.0061(9) 0.0010(9) -0.0001(10)
C11 0.0177(12) 0.0127(11) 0.0297(13) -0.0042(10) 0.0026(10) 0.0000(9)
C12 0.0168(12) 0.0115(11) 0.0311(14) -0.0040(10) 0.0028(10) -0.0012(9)
C13 0.0179(12) 0.0145(12) 0.0293(13) -0.0033(10) 0.0037(10) -0.0027(10)
C14 0.0174(12) 0.0165(12) 0.0291(13) -0.0036(10) 0.0029(10) -0.0036(10)
C15 0.0161(12) 0.0179(12) 0.0234(12) 0.0031(10) 0.0032(9) -0.0002(9)
C16 0.0264(14) 0.0150(12) 0.0185(12) -0.0023(9) -0.0006(10) -0.0026(10)
C17 0.0244(13) 0.0181(12) 0.0214(12) -0.0023(10) 0.0003(10) -0.0022(10)
C18 0.0167(12) 0.0203(12) 0.0226(12) -0.0057(10) 0.0016(10) 0.0019(10)
C19 0.0234(13) 0.0200(13) 0.0232(13) 0.0023(10) 0.0015(10) -0.0013(10)
C20 0.0204(13) 0.0196(12) 0.0210(12) 0.0023(10) -0.0003(10) -0.0003(10)
C21 0.0169(13) 0.0301(15) 0.0310(14) 0.0009(11) 0.0019(11) -0.0009(11)
C22 0.0166(12) 0.0228(13) 0.0294(14) 0.0007(11) 0.0015(10) -0.0014(10)
C23 0.0174(13) 0.0247(14) 0.0336(14) 0.0009(11) 0.0030(11) -0.0007(11)
C24 0.0201(13) 0.0293(14) 0.0329(15) 0.0022(11) 0.0064(11) 0.0039(11)
C25 0.0252(14) 0.0257(14) 0.0314(14) -0.0066(11) 0.0027(11) 0.0038(11)
C26 0.0259(14) 0.0216(13) 0.0362(15) -0.0045(11) 0.0004(12) 0.0038(11)
C27 0.0247(14) 0.0226(13) 0.0321(14) -0.0014(11) 0.0029(11) 0.0051(11)
C28 0.0243(14) 0.0188(13) 0.0362(15) 0.0007(11) 0.0051(11) 0.0026(11)

loop_
_atom_type_symbol
_atom_type_description
_atom_type_scat_dispersion_real
_atom_type_scat_dispersion_imag
_atom_type_scat_source
C C 0.0033 0.0016 'International Tables Vol C Tables 4.2.6.8 and 6.1.1.4'
H H 0.0000 0.0000 'International Tables Vol C Tables 4.2.6.8 and 6.1.1.4'
S S 0.1246 0.1234 'International Tables Vol C Tables 4.2.6.8 and 6.1.1.4'

loop_
_exptl_crystal_face_index_h
_exptl_crystal_face_index_k
_exptl_crystal_face_index_l
_exptl_crystal_face_perp_dist
0.00 1.00 0.00 0.0350
0.00 -1.00 0.00 0.0350
1.00 0.00 1.00 0.2500
-1.00 0.00 -1.00 0.3200
0.00 0.00 1.00 0.1000
0.00 0.00 -1.00 0.1000

loop_
_geom_angle_atom_site_label_1
_geom_angle_atom_site_label_2
_geom_angle_atom_site_label_3
_geom_angle
C15 S1 C16 93.37(12)
C17 S2 C15 93.60(12)
C16 S3 C21 104.81(12)
C17 S4 C25 104.02(13)
C18 S5 C19 94.27(12)
C20 S6 C18 94.02(12)
C19 S7 C24 103.43(13)
C20 S8 C28 103.27(12)
C13 C1 C2 119.7(3)
C13 C1 H1 120.1
C2 C1 H1 120.1
C3 C2 C1 120.4(2)
C3 C2 H2 119.8
C1 C2 H2 119.8
C2 C3 C4 120.3(2)
C2 C3 H3 119.9
C4 C3 H3 119.9
C14 C4 C3 120.0(3)
C14 C4 H4 120.0
C3 C4 H4 120.0
C11 C5 C6 119.9(3)
C11 C5 H5 120.1
C6 C5 H5 120.0
C7 C6 C5 120.4(3)
C7 C6 H6 119.8
C5 C6 H6 119.8
C6 C7 C8 120.4(2)
C6 C7 H7 119.8
C8 C7 H7 119.8
C12 C8 C7 119.7(3)
C12 C8 H8 120.1
C7 C8 H8 120.2
C15 C9 C13 122.4(2)
C15 C9 C12 121.9(2)
C13 C9 C12 113.9(2)
C18 C10 C11 122.3(2)
C18 C10 C14 122.2(2)
C11 C10 C14 113.5(2)
C5 C11 C12 119.6(2)
C5 C11 C10 124.7(2)
C12 C11 C10 115.7(2)
C8 C12 C11 120.0(2)
C8 C12 C9 125.9(2)
C11 C12 C9 114.1(2)
C1 C13 C14 120.2(2)
C1 C13 C9 124.3(2)
C14 C13 C9 115.4(2)
C4 C14 C13 119.4(2)
C4 C14 C10 126.0(2)
C13 C14 C10 114.4(2)
C9 C15 S2 123.3(2)
C9 C15 S1 124.5(2)
S2 C15 S1 111.85(14)
C17 C16 S3 123.4(2)
C17 C16 S1 116.00(19)
S3 C16 S1 120.14(15)
C16 C17 S4 122.6(2)
C16 C17 S2 117.13(19)
S4 C17 S2 119.42(15)
C10 C18 S5 123.6(2)
C10 C18 S6 124.48(19)
S5 C18 S6 111.68(14)
C20 C19 S7 124.0(2)
C20 C19 S5 116.2(2)
S7 C19 S5 119.25(15)
C19 C20 S8 123.4(2)
C19 C20 S6 116.7(2)
S8 C20 S6 119.54(15)
C22 C21 S3 117.74(19)
C22 C21 H211 107.9
S3 C21 H211 107.9
C22 C21 H212 107.9
S3 C21 H212 107.9
H211 C21 H212 107.2
C21 C22 C23 108.4(2)
C21 C22 H221 110.0
C23 C22 H221 110.0
C21 C22 H222 110.0
C23 C22 H222 110.0
H221 C22 H222 108.3
C24 C23 C22 116.2(2)
C24 C23 H231 108.2
C22 C23 H231 108.2
C24 C23 H232 108.2
C22 C23 H232 108.2
H231 C23 H232 107.3
C23 C24 S7 116.17(19)
C23 C24 H241 108.2
S7 C24 H241 108.3
C23 C24 H242 108.3
S7 C24 H242 108.2
H241 C24 H242 107.4
C26 C25 S4 116.3(2)
C26 C25 H251 108.2
S4 C25 H251 108.2
C26 C25 H252 108.2
S4 C25 H252 108.2
H251 C25 H252 107.4
C25 C26 C27 115.8(2)
C25 C26 H261 108.4
C27 C26 H261 108.3
C25 C26 H262 108.3
C27 C26 H262 108.3
H261 C26 H262 107.4
C26 C27 C28 109.3(2)
C26 C27 H271 109.8
C28 C27 H271 109.8
C26 C27 H272 109.8
C28 C27 H272 109.8
H271 C27 H272 108.3
C27 C28 S8 117.54(19)
C27 C28 H281 107.9
S8 C28 H281 107.9
C27 C28 H282 107.9
S8 C28 H282 107.9
H281 C28 H282 107.2

loop_
_geom_bond_atom_site_label_1
_geom_bond_atom_site_label_2
_geom_bond_distance
S1 C15 1.772(3)
S1 C16 1.776(3)
S2 C17 1.762(3)
S2 C15 1.766(3)
S3 C16 1.747(3)
S3 C21 1.822(3)
S4 C17 1.751(3)
S4 C25 1.832(3)
S5 C18 1.765(3)
S5 C19 1.771(3)
S6 C20 1.767(3)
S6 C18 1.770(3)
S7 C19 1.756(3)
S7 C24 1.831(3)
S8 C20 1.755(3)
S8 C28 1.823(3)
C1 C13 1.393(4)
C1 C2 1.401(4)
C1 H1 0.9500
C2 C3 1.383(4)
C2 H2 0.9501
C3 C4 1.401(4)
C3 H3 0.9498
C4 C14 1.398(4)
C4 H4 0.9500
C5 C11 1.394(4)
C5 C6 1.394(4)
C5 H5 0.9500
C6 C7 1.385(4)
C6 H6 0.9503
C7 C8 1.397(4)
C7 H7 0.9498
C8 C12 1.390(4)
C8 H8 0.9499
C9 C15 1.347(4)
C9 C13 1.485(3)
C9 C12 1.486(4)
C10 C18 1.349(4)
C10 C11 1.485(3)
C10 C14 1.489(4)
C11 C12 1.414(4)
C13 C14 1.411(4)
C16 C17 1.348(4)
C19 C20 1.349(4)
C21 C22 1.533(4)
C21 H211 0.9899
C21 H212 0.9900
C22 C23 1.540(4)
C22 H221 0.9900
C22 H222 0.9900
C23 C24 1.521(4)
C23 H231 0.9901
C23 H232 0.9899
C24 H241 0.9898
C24 H242 0.9899
C25 C26 1.519(4)
C25 H251 0.9898
C25 H252 0.9900
C26 C27 1.532(4)
C26 H261 0.9902
C26 H262 0.9900
C27 C28 1.531(4)
C27 H271 0.9902
C27 H272 0.9899
C28 H281 0.9902
C28 H282 0.9899

loop_
_geom_torsion_atom_site_label_1
_geom_torsion_atom_site_label_2
_geom_torsion_atom_site_label_3
_geom_torsion_atom_site_label_4
_geom_torsion
C16 C17 S4 C25 -144.8(2)
C17 S4 C25 C26 91.1(2)
S4 C25 C26 C27 -58.8(3)
C25 C26 C27 C28 -160.0(2)
C26 C27 C28 S8 -159.2(2)
C27 C28 S8 C20 -55.2(2)
C28 S8 C20 C19 143.7(2)
S8 C20 C19 S7 2.1(3)
C20 C19 S7 C24 -141.4(2)
C19 S7 C24 C23 89.1(2)
S7 C24 C23 C22 -64.7(3)
C24 C23 C22 C21 -163.1(2)
C23 C22 C21 S3 -157.46(19)
C22 C21 S3 C16 -49.2(2)
C21 S3 C16 C17 140.2(2)

loop_
_cod_related_entry_id
_cod_related_entry_database
_cod_related_entry_code
1 ChemSpider 30660014
